data_2233607
loop_
_publ_author_name
'Jordon, Jason A.'
'Badenock, Jeanese C.'
'Gribble, Gordon W.'
'Jasinski, Jerry P.'
'Golen, James A.'

_publ_section_title
;
 3,3-Dimethyl-1,2,3,4-tetrahydrocyclopenta[<i>b</i>]indole-1,2-dione
 (bruceolline E)
;
_journal_coeditor_code QM2048
_journal_issue 2
_journal_name_full 'Acta Crystallographica Section E'
_journal_page_first o364
_journal_page_last o365
_journal_paper_doi 10.1107/S1600536812000517
_journal_volume 68
_journal_year 2012
_chemical_formula_iupac 'C13 H11 N O2'
_chemical_formula_moiety 'C13 H11 N O2'
_chemical_formula_sum 'C13 H11 N O2'
_chemical_formula_weight 213.23
_chemical_name_systematic
;
3,3-Dimethyl-1,2,3,4-tetrahydrocyclopenta[<i>b</i>]indole-1,2-dione
;
_space_group_IT_number 2
_symmetry_cell_setting triclinic
_symmetry_space_group_name_Hall '-P 1'
_symmetry_space_group_name_H-M 'P -1'
_atom_sites_solution_hydrogens geom
_atom_sites_solution_primary direct
_atom_sites_solution_secondary difmap
_cell_angle_alpha 63.230(7)
_cell_angle_beta 80.596(6)
_cell_angle_gamma 79.970(6)
_cell_formula_units_Z 4
_cell_length_a 9.1091(7)
_cell_length_b 11.5337(8)
_cell_length_c 11.8745(9)
_cell_measurement_reflns_used 5810
_cell_measurement_temperature 170(2)
_cell_measurement_theta_max 32.25
_cell_measurement_theta_min 3.32
_cell_volume 1091.69(16)
_computing_cell_refinement '<i>CrysAlis PRO</i> (Oxford Diffraction, 2010)'
_computing_data_collection '<i>CrysAlis PRO</i> (Oxford Diffraction, 2010)'
_computing_data_reduction '<i>CrysAlis RED</i> (Oxford Diffraction, 2010)'
_computing_molecular_graphics '<i>SHELXTL</i> (Sheldrick, 2008)'
_computing_publication_material '<i>SHELXTL</i> (Sheldrick, 2008)'
_computing_structure_refinement '<i>SHELXL97</i> (Sheldrick, 2008)'
_computing_structure_solution '<i>SHELXS97</i> (Sheldrick, 2008)'
_diffrn_ambient_temperature 170(2)
_diffrn_detector_area_resol_mean 16.1500
_diffrn_measured_fraction_theta_full 0.997
_diffrn_measured_fraction_theta_max 0.998
_diffrn_measurement_device_type 'Oxford Diffraction Xcalibur Eos Gemini'
_diffrn_measurement_method '\w scans'
_diffrn_radiation_monochromator graphite
_diffrn_radiation_source 'Enhance (Mo) X-ray Source'
_diffrn_radiation_type MoK\a
_diffrn_radiation_wavelength 0.71073
_diffrn_reflns_av_R_equivalents 0.0122
_diffrn_reflns_av_sigmaI/netI 0.0208
_diffrn_reflns_limit_h_max 11
_diffrn_reflns_limit_h_min -12
_diffrn_reflns_limit_k_max 15
_diffrn_reflns_limit_k_min -15
_diffrn_reflns_limit_l_max 16
_diffrn_reflns_limit_l_min -15
_diffrn_reflns_number 10062
_diffrn_reflns_theta_full 25.00
_diffrn_reflns_theta_max 28.70
_diffrn_reflns_theta_min 3.32
_exptl_absorpt_coefficient_mu 0.088
_exptl_absorpt_correction_T_max 0.9791
_exptl_absorpt_correction_T_min 0.9757
_exptl_absorpt_correction_type multi-scan
_exptl_absorpt_process_details
;
(CrysAlis RED; Oxford Diffraction, 2010)
;
_exptl_crystal_colour yellow
_exptl_crystal_density_diffrn 1.297
_exptl_crystal_density_method 'not measured'
_exptl_crystal_description block
_exptl_crystal_F_000 448
_exptl_crystal_size_max 0.28
_exptl_crystal_size_mid 0.25
_exptl_crystal_size_min 0.24
_refine_diff_density_max 0.364
_refine_diff_density_min -0.203
_refine_ls_extinction_method none
_refine_ls_goodness_of_fit_ref 1.045
_refine_ls_hydrogen_treatment mixed
_refine_ls_matrix_type full
_refine_ls_number_parameters 299
_refine_ls_number_reflns 5644
_refine_ls_number_restraints 2
_refine_ls_restrained_S_all 1.045
_refine_ls_R_factor_all 0.0639
_refine_ls_R_factor_gt 0.0533
_refine_ls_shift/su_max 0.000
_refine_ls_shift/su_mean 0.000
_refine_ls_structure_factor_coef Fsqd
_refine_ls_weighting_details 'calc w=1/[\s^2^(Fo^2^)+(0.0864P)^2^+0.2278P] where P=(Fo^2^+2Fc^2^)/3'
_refine_ls_weighting_scheme calc
_refine_ls_wR_factor_gt 0.1472
_refine_ls_wR_factor_ref 0.1573
_reflns_number_gt 4698
_reflns_number_total 5644
_reflns_threshold_expression I>2sigma(I)
_cod_data_source_file qm2048.cif
_cod_data_source_block I
_cod_original_cell_volume 1091.69(14)
_cod_database_code 2233607
_cod_database_fobs_code 2233607

loop_
_symmetry_equiv_pos_as_xyz
'x, y, z'
'-x, -y, -z'

loop_
_atom_site_type_symbol
_atom_site_label
_atom_site_fract_x
_atom_site_fract_y
_atom_site_fract_z
_atom_site_U_iso_or_equiv
_atom_site_adp_type
_atom_site_calc_flag
_atom_site_refinement_flags
_atom_site_occupancy
_atom_site_symmetry_multiplicity
O O1 0.75420(16) 0.86467(16) 0.18664(11) 0.0673(4) Uani d . 1 1
O O2 1.05510(14) 0.75658(14) 0.25613(11) 0.0591(3) Uani d . 1 1
N N1 0.76832(12) 0.67293(11) 0.63752(10) 0.0329(2) Uani d D 1 1
H H1NA 0.6811(16) 0.6811(16) 0.6806(15) 0.039 Uiso d D 1 1
C C1 0.67431(15) 0.78837(13) 0.41344(12) 0.0330(3) Uani d . 1 1
C C2 0.78552(17) 0.80931(15) 0.29437(13) 0.0413(3) Uani d . 1 1
C C3 0.94630(16) 0.75106(15) 0.33304(13) 0.0398(3) Uani d . 1 1
C C4 0.93046(14) 0.69760(13) 0.46734(12) 0.0330(3) Uani d . 1 1
C C5 1.01358(15) 0.62976(14) 0.57632(13) 0.0358(3) Uani d . 1 1
C C6 1.16300(17) 0.58148(19) 0.59556(18) 0.0522(4) Uani d . 1 1
H H6A 1.2361 0.5907 0.5260 0.063 Uiso calc R 1 1
C C7 1.2022(2) 0.5200(2) 0.7181(2) 0.0653(5) Uani d . 1 1
H H7A 1.3038 0.4862 0.7326 0.078 Uiso calc R 1 1
C C8 1.0970(2) 0.5060(2) 0.82122(19) 0.0618(5) Uani d . 1 1
H H8A 1.1280 0.4626 0.9044 0.074 Uiso calc R 1 1
C C9 0.94890(19) 0.55398(18) 0.80488(15) 0.0496(4) Uani d . 1 1
H H9A 0.8771 0.5453 0.8751 0.060 Uiso calc R 1 1
C C10 0.90872(15) 0.61552(14) 0.68187(13) 0.0351(3) Uani d . 1 1
C C11 0.78265(14) 0.71996(12) 0.51124(11) 0.0289(3) Uani d . 1 1
C C12 0.6013(2) 0.92013(15) 0.40795(16) 0.0497(4) Uani d . 1 1
H H12D 0.5338 0.9061 0.4851 0.074 Uiso calc R 1 1
H H12E 0.5442 0.9664 0.3338 0.074 Uiso calc R 1 1
H H12F 0.6791 0.9724 0.4014 0.074 Uiso calc R 1 1
C C13 0.55503(18) 0.70394(18) 0.42566(17) 0.0495(4) Uani d . 1 1
H H13D 0.4878 0.6899 0.5029 0.074 Uiso calc R 1 1
H H13E 0.6036 0.6194 0.4300 0.074 Uiso calc R 1 1
H H13F 0.4972 0.7484 0.3519 0.074 Uiso calc R 1 1
N N1A 0.10484(12) 0.81468(12) 1.00094(10) 0.0343(3) Uani d D 1 1
H H1NB 0.0732(19) 0.8074(16) 1.0812(13) 0.041 Uiso d D 1 1
O O1A 0.61629(13) 0.64860(15) 0.94255(14) 0.0651(4) Uani d . 1 1
O O2A 0.46978(13) 0.73188(12) 0.71755(11) 0.0529(3) Uani d . 1 1
C C1A 0.38431(14) 0.72921(13) 1.03441(13) 0.0336(3) Uani d . 1 1
C C2A 0.48880(15) 0.69922(14) 0.93239(15) 0.0390(3) Uani d . 1 1
C C3A 0.40683(16) 0.74091(13) 0.81363(13) 0.0370(3) Uani d . 1 1
C C4A 0.25841(14) 0.78537(13) 0.84578(12) 0.0320(3) Uani d . 1 1
C C5A 0.11410(15) 0.83713(13) 0.79856(12) 0.0333(3) Uani d . 1 1
C C6A 0.05507(19) 0.87076(16) 0.68526(14) 0.0452(3) Uani d . 1 1
H H6AA 0.1159 0.8600 0.6169 0.054 Uiso calc R 1 1
C C7A -0.0938(2) 0.92010(18) 0.67500(16) 0.0538(4) Uani d . 1 1
H H7AA -0.1353 0.9443 0.5980 0.065 Uiso calc R 1 1
C C8A -0.18450(19) 0.93526(19) 0.77470(18) 0.0568(4) Uani d . 1 1
H H8AA -0.2867 0.9692 0.7644 0.068 Uiso calc R 1 1
C C9A -0.12946(17) 0.90208(18) 0.88854(16) 0.0490(4) Uani d . 1 1
H H9AA -0.1916 0.9120 0.9568 0.059 Uiso calc R 1 1
C C10A 0.02018(15) 0.85378(13) 0.89824(12) 0.0345(3) Uani d . 1 1
C C11A 0.24447(14) 0.77534(12) 0.96840(12) 0.0292(3) Uani d . 1 1
C C12A 0.37519(19) 0.60627(17) 1.15941(16) 0.0512(4) Uani d . 1 1
H H12A 0.3434 0.5371 1.1456 0.077 Uiso calc R 1 1
H H12B 0.3025 0.6255 1.2211 0.077 Uiso calc R 1 1
H H12C 0.4738 0.5772 1.1919 0.077 Uiso calc R 1 1
C C13A 0.43957(19) 0.83897(17) 1.04967(18) 0.0518(4) Uani d . 1 1
H H13A 0.3713 0.8599 1.1125 0.078 Uiso calc R 1 1
H H13B 0.4424 0.9168 0.9681 0.078 Uiso calc R 1 1
H H13C 0.5403 0.8104 1.0781 0.078 Uiso calc R 1 1

loop_
_atom_site_aniso_label
_atom_site_aniso_U_11
_atom_site_aniso_U_22
_atom_site_aniso_U_33
_atom_site_aniso_U_12
_atom_site_aniso_U_13
_atom_site_aniso_U_23
O1 0.0641(8) 0.0963(10) 0.0291(6) 0.0029(7) -0.0074(5) -0.0196(6)
O2 0.0437(6) 0.0938(9) 0.0361(6) -0.0042(6) 0.0117(5) -0.0315(6)
N1 0.0271(5) 0.0433(6) 0.0241(5) -0.0003(4) 0.0009(4) -0.0134(4)
C1 0.0307(6) 0.0383(6) 0.0268(6) 0.0014(5) -0.0042(5) -0.0127(5)
C2 0.0429(8) 0.0511(8) 0.0273(6) -0.0021(6) -0.0012(5) -0.0165(6)
C3 0.0350(7) 0.0536(8) 0.0310(7) -0.0033(6) 0.0050(5) -0.0217(6)
C4 0.0268(6) 0.0428(7) 0.0290(6) -0.0010(5) 0.0014(5) -0.0175(5)
C5 0.0284(6) 0.0448(7) 0.0356(7) 0.0001(5) -0.0040(5) -0.0200(6)
C6 0.0291(7) 0.0757(11) 0.0557(10) 0.0045(7) -0.0059(6) -0.0351(9)
C7 0.0378(8) 0.0923(14) 0.0728(13) 0.0151(9) -0.0260(9) -0.0432(11)
C8 0.0568(11) 0.0806(13) 0.0488(10) 0.0086(9) -0.0269(8) -0.0273(9)
C9 0.0471(8) 0.0654(10) 0.0334(7) 0.0002(7) -0.0100(6) -0.0190(7)
C10 0.0308(6) 0.0429(7) 0.0306(6) -0.0012(5) -0.0042(5) -0.0157(5)
C11 0.0272(6) 0.0335(6) 0.0242(6) -0.0014(4) -0.0002(4) -0.0124(5)
C12 0.0527(9) 0.0409(8) 0.0455(8) 0.0076(7) -0.0038(7) -0.0149(7)
C13 0.0394(8) 0.0611(9) 0.0523(9) -0.0075(7) -0.0085(7) -0.0263(8)
N1A 0.0278(5) 0.0469(6) 0.0250(5) 0.0028(4) -0.0006(4) -0.0159(5)
O1A 0.0302(6) 0.0908(10) 0.0778(9) 0.0113(6) -0.0046(6) -0.0463(8)
O2A 0.0440(6) 0.0689(7) 0.0422(6) 0.0004(5) 0.0130(5) -0.0290(6)
C1A 0.0280(6) 0.0371(6) 0.0338(6) 0.0001(5) -0.0046(5) -0.0145(5)
C2A 0.0272(6) 0.0417(7) 0.0461(8) -0.0024(5) 0.0023(5) -0.0199(6)
C3A 0.0342(7) 0.0394(7) 0.0345(7) -0.0039(5) 0.0063(5) -0.0169(5)
C4A 0.0311(6) 0.0372(6) 0.0257(6) -0.0032(5) 0.0011(5) -0.0135(5)
C5A 0.0327(6) 0.0379(6) 0.0271(6) -0.0041(5) -0.0013(5) -0.0126(5)
C6A 0.0510(9) 0.0542(8) 0.0301(7) -0.0077(7) -0.0054(6) -0.0170(6)
C7A 0.0543(10) 0.0644(10) 0.0390(8) -0.0065(8) -0.0201(7) -0.0142(7)
C8A 0.0380(8) 0.0717(11) 0.0517(10) 0.0019(7) -0.0157(7) -0.0179(8)
C9A 0.0313(7) 0.0662(10) 0.0415(8) 0.0043(7) -0.0037(6) -0.0199(7)
C10A 0.0309(6) 0.0406(7) 0.0273(6) -0.0015(5) -0.0031(5) -0.0115(5)
C11A 0.0266(6) 0.0316(6) 0.0261(6) -0.0010(4) 0.0000(4) -0.0112(5)
C12A 0.0402(8) 0.0522(9) 0.0417(8) 0.0038(6) -0.0067(6) -0.0054(7)
C13A 0.0453(9) 0.0570(9) 0.0638(11) -0.0044(7) -0.0134(8) -0.0336(8)

loop_
_atom_type_symbol
_atom_type_description
_atom_type_scat_dispersion_real
_atom_type_scat_dispersion_imag
_atom_type_scat_source
C C 0.0033 0.0016 'International Tables Vol C Tables 4.2.6.8 and 6.1.1.4'
H H 0.0000 0.0000 'International Tables Vol C Tables 4.2.6.8 and 6.1.1.4'
N N 0.0061 0.0033 'International Tables Vol C Tables 4.2.6.8 and 6.1.1.4'
O O 0.0106 0.0060 'International Tables Vol C Tables 4.2.6.8 and 6.1.1.4'

loop_
_geom_angle_atom_site_label_1
_geom_angle_atom_site_label_2
_geom_angle_atom_site_label_3
_geom_angle
C11 N1 C10 108.76(11)
C11 N1 H1NA 121.8(11)
C10 N1 H1NA 129.4(11)
C11 C1 C12 113.21(12)
C11 C1 C13 113.17(12)
C12 C1 C13 110.52(13)
C11 C1 C2 98.41(10)
C12 C1 C2 109.97(12)
C13 C1 C2 110.99(12)
O1 C2 C1 125.61(14)
O1 C2 C3 124.13(14)
C1 C2 C3 110.25(11)
O2 C3 C4 132.30(14)
O2 C3 C2 123.08(13)
C4 C3 C2 104.62(11)
C11 C4 C3 110.28(12)
C11 C4 C5 107.02(11)
C3 C4 C5 142.68(12)
C6 C5 C10 119.17(14)
C6 C5 C4 135.02(13)
C10 C5 C4 105.80(11)
C7 C6 C5 118.31(16)
C7 C6 H6A 120.8
C5 C6 H6A 120.8
C6 C7 C8 121.72(16)
C6 C7 H7A 119.1
C8 C7 H7A 119.1
C9 C8 C7 121.20(16)
C9 C8 H8A 119.4
C7 C8 H8A 119.4
C8 C9 C10 117.32(16)
C8 C9 H9A 121.3
C10 C9 H9A 121.3
C9 C10 N1 129.67(13)
C9 C10 C5 122.27(13)
N1 C10 C5 108.06(11)
N1 C11 C4 110.35(11)
N1 C11 C1 133.24(11)
C4 C11 C1 116.41(11)
C1 C12 H12D 109.5
C1 C12 H12E 109.5
H12D C12 H12E 109.5
C1 C12 H12F 109.5
H12D C12 H12F 109.5
H12E C12 H12F 109.5
C1 C13 H13D 109.5
C1 C13 H13E 109.5
H13D C13 H13E 109.5
C1 C13 H13F 109.5
H13D C13 H13F 109.5
H13E C13 H13F 109.5
C11A N1A C10A 108.31(11)
C11A N1A H1NB 122.5(11)
C10A N1A H1NB 129.0(11)
C11A C1A C12A 114.55(12)
C11A C1A C13A 111.77(11)
C12A C1A C13A 111.60(14)
C11A C1A C2A 97.98(10)
C12A C1A C2A 110.59(12)
C13A C1A C2A 109.51(12)
O1A C2A C1A 125.67(14)
O1A C2A C3A 123.63(14)
C1A C2A C3A 110.69(11)
O2A C3A C4A 132.76(14)
O2A C3A C2A 122.40(13)
C4A C3A C2A 104.84(11)
C11A C4A C3A 109.89(12)
C11A C4A C5A 107.00(11)
C3A C4A C5A 143.11(13)
C6A C5A C10A 119.22(13)
C6A C5A C4A 135.42(13)
C10A C5A C4A 105.36(11)
C7A C6A C5A 118.32(15)
C7A C6A H6AA 120.8
C5A C6A H6AA 120.8
C6A C7A C8A 121.50(14)
C6A C7A H7AA 119.3
C8A C7A H7AA 119.3
C9A C8A C7A 121.55(15)
C9A C8A H8AA 119.2
C7A C8A H8AA 119.2
C10A C9A C8A 116.88(15)
C10A C9A H9AA 121.6
C8A C9A H9AA 121.6
C9A C10A N1A 128.81(13)
C9A C10A C5A 122.53(13)
N1A C10A C5A 108.66(11)
N1A C11A C4A 110.66(11)
N1A C11A C1A 132.96(12)
C4A C11A C1A 116.33(11)
C1A C12A H12A 109.5
C1A C12A H12B 109.5
H12A C12A H12B 109.5
C1A C12A H12C 109.5
H12A C12A H12C 109.5
H12B C12A H12C 109.5
C1A C13A H13A 109.5
C1A C13A H13B 109.5
H13A C13A H13B 109.5
C1A C13A H13C 109.5
H13A C13A H13C 109.5
H13B C13A H13C 109.5

loop_
_geom_bond_atom_site_label_1
_geom_bond_atom_site_label_2
_geom_bond_distance
O1 C2 1.2023(18)
O2 C3 1.2224(17)
N1 C11 1.3371(16)
N1 C10 1.4009(17)
N1 H1NA 0.887(14)
C1 C11 1.4910(17)
C1 C12 1.5260(19)
C1 C13 1.530(2)
C1 C2 1.5470(19)
C2 C3 1.551(2)
C3 C4 1.4192(19)
C4 C11 1.3863(17)
C4 C5 1.4359(19)
C5 C6 1.3920(19)
C5 C10 1.4100(19)
C6 C7 1.379(3)
C6 H6A 0.9500
C7 C8 1.392(3)
C7 H7A 0.9500
C8 C9 1.376(2)
C8 H8A 0.9500
C9 C10 1.386(2)
C9 H9A 0.9500
C12 H12D 0.9800
C12 H12E 0.9800
C12 H12F 0.9800
C13 H13D 0.9800
C13 H13E 0.9800
C13 H13F 0.9800
N1A C11A 1.3301(16)
N1A C10A 1.4057(17)
N1A H1NB 0.919(14)
O1A C2A 1.2042(17)
O2A C3A 1.2304(17)
C1A C11A 1.4949(17)
C1A C12A 1.525(2)
C1A C13A 1.532(2)
C1A C2A 1.5424(19)
C2A C3A 1.545(2)
C3A C4A 1.4151(18)
C4A C11A 1.3937(17)
C4A C5A 1.4370(18)
C5A C6A 1.3939(19)
C5A C10A 1.4095(18)
C6A C7A 1.378(2)
C6A H6AA 0.9500
C7A C8A 1.390(3)
C7A H7AA 0.9500
C8A C9A 1.383(2)
C8A H8AA 0.9500
C9A C10A 1.3822(19)
C9A H9AA 0.9500
C12A H12A 0.9800
C12A H12B 0.9800
C12A H12C 0.9800
C13A H13A 0.9800
C13A H13B 0.9800
C13A H13C 0.9800

loop_
_geom_hbond_atom_site_label_D
_geom_hbond_atom_site_label_H
_geom_hbond_atom_site_label_A
_geom_hbond_site_symmetry_A
_geom_hbond_distance_DH
_geom_hbond_distance_HA
_geom_hbond_distance_DA
_geom_hbond_angle_DHA
N1 H1NA O2A . 0.887(14) 1.950(14) 2.8025(16) 160.7(16)
N1A H1NB O2 1_456 0.919(14) 1.874(14) 2.7686(16) 163.9(16)
C9A H9AA O1 1_456 0.95 2.51 3.376(2) 151.6
C12A H12B O2 1_456 0.98 2.57 3.430(2) 146.3

loop_
_geom_torsion_atom_site_label_1
_geom_torsion_atom_site_label_2
_geom_torsion_atom_site_label_3
_geom_torsion_atom_site_label_4
_geom_torsion
C11 C1 C2 O1 -178.28(17)
C12 C1 C2 O1 -59.7(2)
C13 C1 C2 O1 62.9(2)
C11 C1 C2 C3 0.43(15)
C12 C1 C2 C3 118.96(14)
C13 C1 C2 C3 -118.44(13)
O1 C2 C3 O2 -0.2(3)
C1 C2 C3 O2 -178.95(15)
O1 C2 C3 C4 179.30(17)
C1 C2 C3 C4 0.57(16)
O2 C3 C4 C11 178.02(17)
C2 C3 C4 C11 -1.44(16)
O2 C3 C4 C5 -0.2(3)
C2 C3 C4 C5 -179.69(18)
C11 C4 C5 C6 -179.60(17)
C3 C4 C5 C6 -1.3(3)
C11 C4 C5 C10 -0.31(15)
C3 C4 C5 C10 177.97(19)
C10 C5 C6 C7 0.7(3)
C4 C5 C6 C7 179.91(18)
C5 C6 C7 C8 -0.3(3)
C6 C7 C8 C9 -0.4(3)
C7 C8 C9 C10 0.6(3)
C8 C9 C10 N1 -179.92(16)
C8 C9 C10 C5 -0.2(3)
C11 N1 C10 C9 -179.70(16)
C11 N1 C10 C5 0.51(16)
C6 C5 C10 C9 -0.5(2)
C4 C5 C10 C9 -179.92(15)
C6 C5 C10 N1 179.31(14)
C4 C5 C10 N1 -0.11(15)
C10 N1 C11 C4 -0.73(15)
C10 N1 C11 C1 179.04(14)
C3 C4 C11 N1 -178.24(12)
C5 C4 C11 N1 0.65(16)
C3 C4 C11 C1 1.95(17)
C5 C4 C11 C1 -179.16(11)
C12 C1 C11 N1 62.8(2)
C13 C1 C11 N1 -63.97(19)
C2 C1 C11 N1 178.83(15)
C12 C1 C11 C4 -117.46(14)
C13 C1 C11 C4 115.79(14)
C2 C1 C11 C4 -1.41(15)
C11A C1A C2A O1A -174.04(15)
C12A C1A C2A O1A -54.0(2)
C13A C1A C2A O1A 69.41(19)
C11A C1A C2A C3A 4.93(13)
C12A C1A C2A C3A 124.99(13)
C13A C1A C2A C3A -111.62(13)
O1A C2A C3A O2A -4.3(2)
C1A C2A C3A O2A 176.71(13)
O1A C2A C3A C4A 175.40(15)
C1A C2A C3A C4A -3.60(15)
O2A C3A C4A C11A -179.98(16)
C2A C3A C4A C11A 0.37(15)
O2A C3A C4A C5A 0.6(3)
C2A C3A C4A C5A -179.08(17)
C11A C4A C5A C6A 179.17(16)
C3A C4A C5A C6A -1.4(3)
C11A C4A C5A C10A -0.72(15)
C3A C4A C5A C10A 178.74(17)
C10A C5A C6A C7A 0.4(2)
C4A C5A C6A C7A -179.47(16)
C5A C6A C7A C8A -0.6(3)
C6A C7A C8A C9A 0.3(3)
C7A C8A C9A C10A 0.3(3)
C8A C9A C10A N1A 178.99(15)
C8A C9A C10A C5A -0.6(3)
C11A N1A C10A C9A -179.67(15)
C11A N1A C10A C5A -0.06(16)
C6A C5A C10A C9A 0.2(2)
C4A C5A C10A C9A -179.88(14)
C6A C5A C10A N1A -179.42(13)
C4A C5A C10A N1A 0.48(15)
C10A N1A C11A C4A -0.41(15)
C10A N1A C11A C1A 176.95(13)
C3A C4A C11A N1A -178.94(11)
C5A C4A C11A N1A 0.72(15)
C3A C4A C11A C1A 3.22(16)
C5A C4A C11A C1A -177.13(11)
C12A C1A C11A N1A 60.7(2)
C13A C1A C11A N1A -67.49(19)
C2A C1A C11A N1A 177.73(14)
C12A C1A C11A C4A -122.05(14)
C13A C1A C11A C4A 109.76(14)
C2A C1A C11A C4A -5.02(14)

loop_
_cod_related_entry_id
_cod_related_entry_database
_cod_related_entry_code
1 ChemSpider 28289311
